data_1556271
loop_
_publ_author_name
'Enthaler, Stephan'

_publ_section_title
;
 A straightforward zinc-catalysed reduction of sulfoxides to sulfides
;
_journal_issue 1
_journal_name_full 'Catalysis Science &amp; Technology'
_journal_page_first 104
_journal_paper_doi 10.1039/c0cy00039f
_journal_volume 1
_journal_year 2011
_chemical_formula_sum 'C33.33 H0 F4 O6.67 S4 Zn0.67'
_chemical_formula_weight 754.82
_space_group_IT_number 2
_space_group_name_Hall '-P 1'
_space_group_name_H-M_alt 'P -1'
_atom_sites_solution_hydrogens geom
_atom_sites_solution_primary direct
_atom_sites_solution_secondary difmap
_audit_creation_method SHELXL-97
_cell_angle_alpha 83.554(3)
_cell_angle_beta 88.085(3)
_cell_angle_gamma 73.117(3)
_cell_formula_units_Z 3
_cell_length_a 10.5817(4)
_cell_length_b 13.8939(5)
_cell_length_c 19.8576(8)
_cell_measurement_temperature 173(2)
_cell_volume 2775.99(19)
_computing_structure_refinement 'SHELXL-97 (Sheldrick, 1997)'
_computing_structure_solution 'SHELXS-97 (Sheldrick, 1990)'
_diffrn_ambient_temperature 173(2)
_diffrn_measured_fraction_theta_full 0.997
_diffrn_measured_fraction_theta_max 0.997
_diffrn_radiation_monochromator graphite
_diffrn_radiation_source 'fine-focus sealed tube'
_diffrn_radiation_type MoK\a
_diffrn_radiation_wavelength 0.71073
_diffrn_reflns_av_R_equivalents 0.0768
_diffrn_reflns_av_sigmaI/netI 0.1608
_diffrn_reflns_limit_h_max 12
_diffrn_reflns_limit_h_min -11
_diffrn_reflns_limit_k_max 16
_diffrn_reflns_limit_k_min -16
_diffrn_reflns_limit_l_max 23
_diffrn_reflns_limit_l_min -23
_diffrn_reflns_number 21815
_diffrn_reflns_theta_full 25.00
_diffrn_reflns_theta_max 25.00
_diffrn_reflns_theta_min 3.31
_exptl_absorpt_coefficient_mu 0.739
_exptl_crystal_density_diffrn 1.355
_exptl_crystal_density_method 'not measured'
_exptl_crystal_F_000 1120
_refine_diff_density_max 0.559
_refine_diff_density_min -0.372
_refine_diff_density_rms 0.074
_refine_ls_extinction_method none
_refine_ls_goodness_of_fit_ref 0.821
_refine_ls_hydrogen_treatment mixed
_refine_ls_matrix_type full
_refine_ls_number_parameters 673
_refine_ls_number_reflns 9791
_refine_ls_number_restraints 0
_refine_ls_restrained_S_all 0.821
_refine_ls_R_factor_all 0.1276
_refine_ls_R_factor_gt 0.0561
_refine_ls_shift/su_max 0.001
_refine_ls_shift/su_mean 0.000
_refine_ls_structure_factor_coef Fsqd
_refine_ls_weighting_details 'calc w=1/[\s^2^(Fo^2^)+(0.0427P)^2^+0.0000P] where P=(Fo^2^+2Fc^2^)/3'
_refine_ls_weighting_scheme calc
_refine_ls_wR_factor_gt 0.1010
_refine_ls_wR_factor_ref 0.1177
_reflns_number_gt 5071
_reflns_number_total 9791
_reflns_threshold_expression >2sigma(I)
_cod_data_source_file c0cy00039f.txt
_cod_data_source_block x:\x-ray\e48\e48
_cod_original_cell_volume 2775.99(18)
_cod_database_code 1556271

loop_
_symmetry_equiv_pos_as_xyz
'x, y, z'
'-x, -y, -z'

loop_
_atom_site_label
_atom_site_type_symbol
_atom_site_fract_x
_atom_site_fract_y
_atom_site_fract_z
_atom_site_U_iso_or_equiv
_atom_site_adp_type
_atom_site_occupancy
_atom_site_symmetry_multiplicity
_atom_site_calc_flag
_atom_site_refinement_flags
Zn1 Zn 0.68598(6) 0.73934(5) 0.73986(3) 0.02238(16) Uani 1 1 d .
S2 S 0.91820(12) 0.80185(10) 0.66159(6) 0.0232(3) Uani 1 1 d .
S3 S 0.45326(12) 0.68650(9) 0.82362(6) 0.0222(3) Uani 1 1 d .
S4 S 0.52853(12) 0.96773(9) 0.75889(6) 0.0239(3) Uani 1 1 d .
S5 S 0.85514(12) 0.50595(9) 0.74214(6) 0.0215(3) Uani 1 1 d .
S7 S 0.48157(14) 0.67059(11) 0.64045(8) 0.0364(4) Uani 1 1 d .
C10 C 0.2664(5) 0.9874(4) 0.7884(2) 0.0277(13) Uani 1 1 d .
H10 H 0.2765 0.9304 0.7642 0.033 Uiso 1 1 calc R
C14 C 0.8637(6) 0.7118(4) 0.5541(3) 0.0312(14) Uani 1 1 d .
H14 H 0.7738 0.7351 0.5673 0.037 Uiso 1 1 calc R
O16 O 1.0238(3) 0.7306(3) 0.84796(19) 0.0456(11) Uani 1 1 d .
O3 O 0.6013(3) 0.6576(2) 0.81160(15) 0.0247(8) Uani 1 1 d .
O4 O 0.8484(3) 0.6174(2) 0.73613(15) 0.0248(8) Uani 1 1 d .
O5 O 0.7696(3) 0.8224(2) 0.66904(15) 0.0238(8) Uani 1 1 d .
O6 O 0.5251(3) 0.8601(2) 0.75335(16) 0.0282(9) Uani 1 1 d .
O7 O 0.5926(3) 0.7044(3) 0.65647(17) 0.0331(9) Uani 1 1 d .
O8 O 0.7907(3) 0.7844(2) 0.82079(16) 0.0262(8) Uani 1 1 d .
C1 C 0.9419(5) 0.9194(4) 0.6250(2) 0.0245(12) Uani 1 1 d .
O2 O 0.9203(4) 0.9029(3) 0.79762(18) 0.0456(11) Uani 1 1 d .
C7 C 1.0219(5) 0.4469(4) 0.7184(2) 0.0209(12) Uani 1 1 d .
C34 C 0.9604(5) 0.7326(4) 0.5892(2) 0.0237(12) Uani 1 1 d .
C17 C 0.4957(5) 1.0304(4) 0.6751(2) 0.0221(12) Uani 1 1 d .
C19 C 0.8654(5) 0.4648(4) 0.8316(2) 0.0214(12) Uani 1 1 d .
C4 C 0.5117(5) 0.5042(4) 0.9047(2) 0.0250(13) Uani 1 1 d .
H4 H 0.5940 0.5148 0.9137 0.030 Uiso 1 1 calc R
C6 C 0.2981(5) 0.7968(4) 0.9175(3) 0.0300(14) Uani 1 1 d .
H6 H 0.2266 0.7825 0.8971 0.036 Uiso 1 1 calc R
C9 C 0.5317(6) 0.7782(4) 0.9235(2) 0.0311(14) Uani 1 1 d .
H9 H 0.6188 0.7515 0.9071 0.037 Uiso 1 1 calc R
C3 C 0.4809(5) 0.4189(4) 0.9342(2) 0.0280(13) Uani 1 1 d .
H3 H 0.5420 0.3705 0.9640 0.034 Uiso 1 1 calc R
C15 C 0.4273(5) 0.7565(3) 0.8959(2) 0.0225(12) Uani 1 1 d .
C8 C 0.3615(5) 0.4039(4) 0.9206(3) 0.0317(14) Uani 1 1 d .
H8 H 0.3408 0.3452 0.9412 0.038 Uiso 1 1 calc R
C5 C 0.4206(5) 0.5741(3) 0.8617(2) 0.0191(11) Uani 1 1 d .
C35 C 0.8552(5) 0.3692(4) 0.8524(3) 0.0289(13) Uani 1 1 d .
H35 H 0.8475 0.3257 0.8201 0.035 Uiso 1 1 calc R
C13 C 0.3712(5) 1.0245(4) 0.7958(2) 0.0204(12) Uani 1 1 d .
C16 C 1.0560(6) 0.9399(4) 0.6407(3) 0.0371(15) Uani 1 1 d .
H16 H 1.1202 0.8933 0.6698 0.045 Uiso 1 1 calc R
C18 C 1.1101(5) 0.5028(4) 0.7122(3) 0.0299(13) Uani 1 1 d .
H18 H 1.0831 0.5718 0.7208 0.036 Uiso 1 1 calc R
C20 C 0.2718(5) 0.4730(4) 0.8773(3) 0.0321(14) Uani 1 1 d .
H20 H 0.1899 0.4622 0.8678 0.038 Uiso 1 1 calc R
C21 C 0.3818(6) 0.8790(4) 0.9982(3) 0.0394(16) Uani 1 1 d .
H21 H 0.3660 0.9212 1.0339 0.047 Uiso 1 1 calc R
C22 C 0.5084(6) 0.8397(4) 0.9758(3) 0.0370(15) Uani 1 1 d .
H22 H 0.5798 0.8544 0.9961 0.044 Uiso 1 1 calc R
C23 C 1.2388(5) 0.4575(4) 0.6933(3) 0.0374(15) Uani 1 1 d .
H23 H 1.3015 0.4947 0.6894 0.045 Uiso 1 1 calc R
C24 C 0.8564(5) 0.3379(4) 0.9208(3) 0.0340(14) Uani 1 1 d .
H24 H 0.8489 0.2724 0.9360 0.041 Uiso 1 1 calc R
C25 C 1.0309(7) 0.6204(4) 0.4810(3) 0.0422(16) Uani 1 1 d .
H25 H 1.0554 0.5819 0.4436 0.051 Uiso 1 1 calc R
C26 C 1.1262(6) 0.6410(4) 0.5179(3) 0.0429(16) Uani 1 1 d .
H26 H 1.2165 0.6164 0.5056 0.051 Uiso 1 1 calc R
C27 C 1.0578(5) 0.3467(4) 0.7050(3) 0.0351(14) Uani 1 1 d .
H27 H 0.9950 0.3095 0.7078 0.042 Uiso 1 1 calc R
C28 C 0.8778(5) 0.5278(4) 0.8772(2) 0.0253(12) Uani 1 1 d .
H28 H 0.8864 0.5929 0.8618 0.030 Uiso 1 1 calc R
C29 C 1.0926(5) 0.6967(4) 0.5723(3) 0.0326(14) Uani 1 1 d .
H29 H 1.1587 0.7103 0.5978 0.039 Uiso 1 1 calc R
C30 C 0.3032(5) 0.5590(4) 0.8478(3) 0.0281(13) Uani 1 1 d .
H30 H 0.2424 0.6072 0.8178 0.034 Uiso 1 1 calc R
C31 C 0.8777(5) 0.4973(4) 0.9450(3) 0.0317(14) Uani 1 1 d .
H31 H 0.8840 0.5418 0.9769 0.038 Uiso 1 1 calc R
C32 C 0.2766(6) 0.8580(4) 0.9693(3) 0.0398(15) Uani 1 1 d .
H32 H 0.1894 0.8860 0.9852 0.048 Uiso 1 1 calc R
C33 C 0.8683(5) 0.4014(4) 0.9674(3) 0.0391(15) Uani 1 1 d .
H33 H 0.8702 0.3795 1.0146 0.047 Uiso 1 1 calc R
C36 C 0.5350(5) 1.1162(4) 0.6583(3) 0.0286(13) Uani 1 1 d .
H36 H 0.5783 1.1407 0.6909 0.034 Uiso 1 1 calc R
C37 C 0.5110(6) 1.1661(4) 0.5944(3) 0.0368(15) Uani 1 1 d .
H37 H 0.5377 1.2253 0.5823 0.044 Uiso 1 1 calc R
C38 C 0.4483(6) 1.1303(4) 0.5477(3) 0.0409(16) Uani 1 1 d .
H38 H 0.4317 1.1650 0.5035 0.049 Uiso 1 1 calc R
C39 C 0.3577(6) 1.1079(4) 0.8309(3) 0.0408(15) Uani 1 1 d .
H39 H 0.4305 1.1335 0.8360 0.049 Uiso 1 1 calc R
C40 C 0.4351(5) 0.9915(4) 0.6289(3) 0.0298(13) Uani 1 1 d .
H40 H 0.4119 0.9306 0.6406 0.036 Uiso 1 1 calc R
C41 C 0.8992(6) 0.6562(4) 0.4989(3) 0.0427(16) Uani 1 1 d .
H41 H 0.8330 0.6428 0.4734 0.051 Uiso 1 1 calc R
C42 C 0.4088(6) 1.0436(5) 0.5647(3) 0.0418(16) Uani 1 1 d .
H42 H 0.3638 1.0201 0.5325 0.050 Uiso 1 1 calc R
F1 F 0.6593(4) 0.5206(3) 0.59314(17) 0.0679(12) Uani 1 1 d .
F2 F 0.5742(4) 0.6393(3) 0.51812(15) 0.0643(11) Uani 1 1 d .
O1 O 0.4469(4) 0.6037(3) 0.6923(2) 0.0645(14) Uani 1 1 d .
F6 F 0.4629(4) 0.5403(3) 0.56119(19) 0.0818(13) Uani 1 1 d .
O10 O 0.3770(4) 0.7478(3) 0.6074(3) 0.0864(17) Uani 1 1 d .
C43 C 1.2755(5) 0.3570(4) 0.6800(3) 0.0402(15) Uani 1 1 d .
H43 H 1.3631 0.3261 0.6658 0.048 Uiso 1 1 calc R
C44 C 0.9834(6) 1.0977(4) 0.5697(3) 0.0406(16) Uani 1 1 d .
H44 H 0.9986 1.1589 0.5500 0.049 Uiso 1 1 calc R
C45 C 0.8459(5) 0.9861(4) 0.5834(2) 0.0289(13) Uani 1 1 d .
H45 H 0.7665 0.9710 0.5743 0.035 Uiso 1 1 calc R
C46 C 0.1322(6) 1.1158(5) 0.8509(3) 0.0481(17) Uani 1 1 d .
H46 H 0.0489 1.1473 0.8699 0.058 Uiso 1 1 calc R
C47 C 0.8685(6) 1.0753(4) 0.5552(3) 0.0328(14) Uani 1 1 d .
H47 H 0.8048 1.1216 0.5256 0.039 Uiso 1 1 calc R
C48 C 0.1465(5) 1.0335(4) 0.8163(3) 0.0394(15) Uani 1 1 d .
H48 H 0.0734 1.0081 0.8117 0.047 Uiso 1 1 calc R
C49 C 0.5464(7) 0.5906(5) 0.5742(3) 0.0409(16) Uani 1 1 d .
F4 F 0.8463(3) 0.7781(3) 0.96463(16) 0.0614(11) Uani 1 1 d .
F5 F 0.7543(4) 0.9278(3) 0.92005(19) 0.0722(12) Uani 1 1 d .
F3 F 0.9612(4) 0.8825(4) 0.9448(2) 0.0960(16) Uani 1 1 d .
C50 C 1.0748(6) 1.0313(4) 0.6126(3) 0.0410(16) Uani 1 1 d .
H50 H 1.1524 1.0478 0.6234 0.049 Uiso 1 1 calc R
C51 C 0.2355(7) 1.1529(5) 0.8583(3) 0.0563(19) Uani 1 1 d .
H51 H 0.2239 1.2102 0.8824 0.068 Uiso 1 1 calc R
C52 C 0.8663(6) 0.8513(5) 0.9203(3) 0.0495(17) Uani 1 1 d .
S17 S 0.90618(14) 0.81351(10) 0.83666(7) 0.0285(3) Uani 1 1 d .
C55 C 1.1869(3) 0.3027(2) 0.68735(14) 0.0443(16) Uani 1 1 d .
H55 H 1.2145 0.2332 0.6802 0.053 Uiso 1 1 calc R
C11 C 0.6455(3) 0.2276(2) 0.81797(14) 0.0350(14) Uiso 1 1 d R
C2 C 0.8087(3) 1.1683(2) 0.73377(14) 0.0403(15) Uiso 1 1 d R
C12 C 0.6395(3) 1.3312(2) 0.71137(14) 0.0372(15) Uiso 1 1 d R
C53 C 0.7509(6) 1.1546(4) 0.7968(3) 0.0391(15) Uiso 1 1 d .
C54 C 0.5869(5) 0.3173(4) 0.7756(3) 0.0341(14) Uiso 1 1 d .
C56 C 0.7539(6) 1.2587(4) 0.6913(3) 0.0386(15) Uiso 1 1 d .

loop_
_atom_site_aniso_label
_atom_site_aniso_U_11
_atom_site_aniso_U_22
_atom_site_aniso_U_33
_atom_site_aniso_U_23
_atom_site_aniso_U_13
_atom_site_aniso_U_12
Zn1 0.0191(3) 0.0163(3) 0.0285(4) -0.0014(3) 0.0040(3) -0.0008(3)
S2 0.0197(8) 0.0214(7) 0.0262(7) 0.0013(6) -0.0004(6) -0.0038(6)
S3 0.0186(7) 0.0181(7) 0.0266(8) -0.0013(6) 0.0043(6) -0.0010(6)
S4 0.0198(8) 0.0185(7) 0.0311(8) 0.0004(6) -0.0013(6) -0.0025(6)
S5 0.0193(7) 0.0166(7) 0.0261(7) -0.0013(6) -0.0003(6) -0.0015(6)
S7 0.0260(9) 0.0347(9) 0.0530(10) -0.0188(8) 0.0051(7) -0.0110(7)
C10 0.029(3) 0.019(3) 0.032(3) -0.010(3) 0.004(3) -0.001(3)
C14 0.034(4) 0.032(3) 0.030(3) -0.003(3) 0.001(3) -0.013(3)
O16 0.022(2) 0.034(2) 0.073(3) -0.014(2) -0.007(2) 0.0078(19)
O3 0.017(2) 0.0202(19) 0.032(2) -0.0024(16) 0.0089(16) 0.0002(16)
O4 0.020(2) 0.0133(18) 0.033(2) 0.0011(16) 0.0029(16) 0.0066(15)
O5 0.016(2) 0.0177(19) 0.034(2) 0.0026(16) 0.0014(16) -0.0011(15)
O6 0.025(2) 0.0148(19) 0.041(2) -0.0007(17) 0.0035(17) 0.0005(16)
O7 0.025(2) 0.036(2) 0.043(2) -0.0085(19) 0.0001(18) -0.0142(18)
O8 0.021(2) 0.023(2) 0.034(2) -0.0027(16) -0.0031(16) -0.0061(16)
C1 0.027(3) 0.012(3) 0.033(3) -0.003(2) 0.005(3) -0.004(2)
O2 0.060(3) 0.030(2) 0.051(3) 0.001(2) 0.007(2) -0.023(2)
C7 0.020(3) 0.020(3) 0.017(3) 0.000(2) 0.002(2) 0.003(2)
C34 0.022(3) 0.015(3) 0.030(3) 0.005(2) 0.001(2) -0.001(2)
C17 0.019(3) 0.020(3) 0.025(3) -0.003(2) 0.003(2) -0.004(2)
C19 0.016(3) 0.021(3) 0.026(3) -0.001(2) 0.000(2) -0.003(2)
C4 0.020(3) 0.028(3) 0.028(3) -0.004(3) 0.001(2) -0.007(2)
C6 0.027(3) 0.028(3) 0.031(3) -0.006(3) 0.005(3) -0.001(3)
C9 0.039(4) 0.022(3) 0.029(3) -0.004(3) 0.005(3) -0.003(3)
C3 0.032(3) 0.024(3) 0.024(3) 0.002(3) 0.002(2) -0.005(3)
C15 0.022(3) 0.014(3) 0.026(3) 0.006(2) 0.002(2) 0.000(2)
C8 0.038(4) 0.025(3) 0.033(3) -0.002(3) 0.011(3) -0.010(3)
C5 0.019(3) 0.015(3) 0.024(3) -0.008(2) 0.008(2) -0.004(2)
C35 0.031(3) 0.027(3) 0.028(3) -0.008(3) 0.003(3) -0.007(3)
C13 0.022(3) 0.015(3) 0.021(3) 0.000(2) 0.001(2) -0.001(2)
C16 0.031(4) 0.036(4) 0.043(4) 0.002(3) -0.004(3) -0.010(3)
C18 0.029(3) 0.021(3) 0.040(3) -0.006(3) 0.007(3) -0.008(3)
C20 0.022(3) 0.033(3) 0.043(4) -0.003(3) 0.006(3) -0.012(3)
C21 0.064(5) 0.018(3) 0.032(3) -0.005(3) 0.013(3) -0.006(3)
C22 0.050(4) 0.031(3) 0.031(3) -0.009(3) 0.005(3) -0.013(3)
C23 0.020(3) 0.035(4) 0.056(4) 0.001(3) -0.001(3) -0.008(3)
C24 0.037(4) 0.020(3) 0.039(4) 0.004(3) 0.004(3) -0.002(3)
C25 0.062(5) 0.026(3) 0.033(4) -0.002(3) 0.009(3) -0.005(3)
C26 0.038(4) 0.037(4) 0.041(4) -0.004(3) 0.011(3) 0.007(3)
C27 0.026(3) 0.028(3) 0.052(4) -0.014(3) 0.004(3) -0.005(3)
C28 0.023(3) 0.021(3) 0.029(3) -0.005(3) -0.004(2) -0.002(2)
C29 0.024(3) 0.031(3) 0.034(3) -0.002(3) 0.000(3) 0.004(3)
C30 0.025(3) 0.021(3) 0.034(3) 0.001(3) 0.001(3) -0.001(3)
C31 0.031(3) 0.035(3) 0.028(3) -0.010(3) -0.002(3) -0.004(3)
C32 0.042(4) 0.024(3) 0.045(4) -0.003(3) 0.014(3) 0.001(3)
C33 0.039(4) 0.043(4) 0.027(3) 0.003(3) -0.001(3) -0.002(3)
C36 0.033(3) 0.019(3) 0.031(3) 0.000(3) -0.005(3) -0.004(3)
C37 0.043(4) 0.024(3) 0.038(4) -0.001(3) 0.008(3) -0.005(3)
C38 0.037(4) 0.043(4) 0.031(4) 0.008(3) -0.002(3) 0.004(3)
C39 0.041(4) 0.031(3) 0.055(4) -0.024(3) 0.008(3) -0.011(3)
C40 0.033(3) 0.025(3) 0.030(3) 0.001(3) 0.001(3) -0.008(3)
C41 0.054(5) 0.043(4) 0.038(4) -0.002(3) -0.003(3) -0.024(3)
C42 0.040(4) 0.056(4) 0.033(4) -0.011(3) -0.012(3) -0.018(3)
F1 0.083(3) 0.044(2) 0.060(2) -0.0062(19) 0.022(2) 0.006(2)
F2 0.113(3) 0.061(3) 0.028(2) 0.0092(19) -0.001(2) -0.046(2)
O1 0.080(3) 0.085(4) 0.057(3) -0.040(3) 0.047(2) -0.062(3)
F6 0.112(4) 0.093(3) 0.074(3) -0.048(2) 0.019(2) -0.071(3)
O10 0.037(3) 0.056(3) 0.157(5) -0.034(3) -0.029(3) 0.013(2)
C43 0.025(3) 0.035(4) 0.053(4) -0.008(3) 0.007(3) 0.004(3)
C44 0.053(4) 0.029(3) 0.039(4) -0.006(3) 0.023(3) -0.013(3)
C45 0.028(3) 0.022(3) 0.037(3) -0.004(3) 0.004(3) -0.009(3)
C46 0.034(4) 0.036(4) 0.061(4) 0.002(3) 0.011(3) 0.007(3)
C47 0.038(4) 0.023(3) 0.030(3) 0.003(3) 0.002(3) 0.001(3)
C48 0.026(4) 0.029(3) 0.059(4) -0.003(3) 0.005(3) -0.003(3)
C49 0.063(5) 0.040(4) 0.028(4) -0.007(3) -0.005(3) -0.027(4)
F4 0.057(3) 0.084(3) 0.038(2) -0.002(2) 0.0010(18) -0.014(2)
F5 0.081(3) 0.047(2) 0.087(3) -0.041(2) 0.033(2) -0.007(2)
F3 0.080(3) 0.160(5) 0.084(3) -0.076(3) 0.011(2) -0.069(3)
C50 0.030(4) 0.043(4) 0.059(4) -0.004(3) 0.010(3) -0.026(3)
C51 0.060(5) 0.039(4) 0.070(5) -0.035(4) 0.014(4) -0.004(4)
C52 0.037(4) 0.066(5) 0.055(4) -0.030(4) 0.011(3) -0.021(4)
S17 0.0257(8) 0.0230(8) 0.0365(8) -0.0084(7) 0.0010(6) -0.0044(7)
C55 0.039(4) 0.024(3) 0.064(4) -0.018(3) 0.005(3) 0.004(3)

loop_
_atom_type_symbol
_atom_type_description
_atom_type_scat_dispersion_real
_atom_type_scat_dispersion_imag
_atom_type_scat_source
C C 0.0033 0.0016 'International Tables Vol C Tables 4.2.6.8 and 6.1.1.4'
H H 0.0000 0.0000 'International Tables Vol C Tables 4.2.6.8 and 6.1.1.4'
O O 0.0106 0.0060 'International Tables Vol C Tables 4.2.6.8 and 6.1.1.4'
F F 0.0171 0.0103 'International Tables Vol C Tables 4.2.6.8 and 6.1.1.4'
S S 0.1246 0.1234 'International Tables Vol C Tables 4.2.6.8 and 6.1.1.4'
Zn Zn 0.2839 1.4301 'International Tables Vol C Tables 4.2.6.8 and 6.1.1.4'

loop_
_geom_angle_atom_site_label_1
_geom_angle_atom_site_label_2
_geom_angle_atom_site_label_3
_geom_angle
_geom_angle_site_symmetry_1
O4 Zn1 O6 174.58(13) .
O4 Zn1 O5 90.20(12) .
O6 Zn1 O5 93.10(12) .
O4 Zn1 O3 90.32(12) .
O6 Zn1 O3 86.33(12) .
O5 Zn1 O3 179.27(14) .
O4 Zn1 O7 93.74(14) .
O6 Zn1 O7 90.77(14) .
O5 Zn1 O7 86.08(13) .
O3 Zn1 O7 94.38(13) .
O4 Zn1 O8 86.59(13) .
O6 Zn1 O8 89.18(13) .
O5 Zn1 O8 89.00(12) .
O3 Zn1 O8 90.53(12) .
O7 Zn1 O8 175.07(13) .
O5 S2 C1 105.3(2) .
O5 S2 C34 104.8(2) .
C1 S2 C34 98.6(2) .
O3 S3 C5 105.4(2) .
O3 S3 C15 104.9(2) .
C5 S3 C15 99.1(2) .
O6 S4 C17 104.8(2) .
O6 S4 C13 103.0(2) .
C17 S4 C13 98.0(2) .
O4 S5 C7 102.9(2) .
O4 S5 C19 105.5(2) .
C7 S5 C19 99.4(2) .
O10 S7 O1 117.2(3) .
O10 S7 O7 113.8(3) .
O1 S7 O7 114.5(2) .
O10 S7 C49 102.7(3) .
O1 S7 C49 103.3(3) .
O7 S7 C49 102.7(3) .
C13 C10 C48 119.3(5) .
C34 C14 C41 119.1(5) .
S3 O3 Zn1 121.80(18) .
S5 O4 Zn1 128.4(2) .
S2 O5 Zn1 122.30(17) .
S4 O6 Zn1 125.6(2) .
S7 O7 Zn1 141.3(2) .
S17 O8 Zn1 145.0(2) .
C45 C1 C16 122.4(5) .
C45 C1 S2 119.9(4) .
C16 C1 S2 117.7(4) .
C18 C7 C27 121.7(5) .
C18 C7 S5 119.1(4) .
C27 C7 S5 119.2(4) .
C14 C34 C29 121.6(5) .
C14 C34 S2 120.1(4) .
C29 C34 S2 118.2(4) .
C36 C17 C40 121.9(5) .
C36 C17 S4 118.1(4) .
C40 C17 S4 120.0(4) .
C28 C19 C35 121.4(5) .
C28 C19 S5 120.8(4) .
C35 C19 S5 117.8(4) .
C3 C4 C5 119.0(5) .
C32 C6 C15 118.3(5) .
C15 C9 C22 119.2(5) .
C8 C3 C4 120.1(5) .
C9 C15 C6 121.8(5) .
C9 C15 S3 119.8(4) .
C6 C15 S3 118.0(4) .
C3 C8 C20 120.8(5) .
C30 C5 C4 120.9(5) .
C30 C5 S3 118.0(4) .
C4 C5 S3 121.1(4) .
C24 C35 C19 118.9(5) .
C10 C13 C39 120.9(5) .
C10 C13 S4 120.7(4) .
C39 C13 S4 118.4(4) .
C1 C16 C50 118.0(5) .
C7 C18 C23 119.1(5) .
C8 C20 C30 118.9(5) .
C22 C21 C32 120.8(6) .
C21 C22 C9 119.7(6) .
C18 C23 C43 119.5(5) .
C35 C24 C33 120.2(5) .
C26 C25 C41 119.6(6) .
C29 C26 C25 121.0(5) .
C55 C27 C7 118.1(5) .
C19 C28 C31 119.8(5) .
C34 C29 C26 118.7(5) .
C5 C30 C20 120.3(5) .
C28 C31 C33 120.1(5) .
C21 C32 C6 120.2(5) .
C24 C33 C31 119.6(5) .
C17 C36 C37 119.4(5) .
C38 C37 C36 119.9(5) .
C37 C38 C42 120.5(5) .
C13 C39 C51 118.4(6) .
C17 C40 C42 118.2(5) .
C25 C41 C14 120.1(6) .
C38 C42 C40 120.0(5) .
C55 C43 C23 120.4(5) .
C50 C44 C47 119.8(5) .
C1 C45 C47 118.3(5) .
C51 C46 C48 120.8(6) .
C45 C47 C44 120.5(5) .
C46 C48 C10 120.2(6) .
F2 C49 F1 105.4(5) .
F2 C49 F6 109.6(5) .
F1 C49 F6 106.1(5) .
F2 C49 S7 113.9(4) .
F1 C49 S7 111.3(4) .
F6 C49 S7 110.2(4) .
C44 C50 C16 121.0(6) .
C46 C51 C39 120.4(6) .
F3 C52 F4 107.7(6) .
F3 C52 F5 107.4(6) .
F4 C52 F5 105.5(5) .
F3 C52 S17 111.4(4) .
F4 C52 S17 113.4(5) .
F5 C52 S17 111.2(5) .
O16 S17 O2 116.6(3) .
O16 S17 O8 114.3(2) .
O2 S17 O8 115.0(2) .
O16 S17 C52 102.6(3) .
O2 S17 C52 104.0(3) .
O8 S17 C52 101.4(2) .
C43 C55 C27 121.1(4) .
C53 C11 C54 121.4(4) 1_545
C53 C2 C56 118.6(4) .
C54 C12 C56 119.6(3) 1_565
C11 C53 C2 120.9(4) 1_565
C12 C54 C11 118.9(4) 1_545
C2 C56 C12 120.4(4) .

loop_
_geom_bond_atom_site_label_1
_geom_bond_atom_site_label_2
_geom_bond_distance
_geom_bond_site_symmetry_2
Zn1 O4 2.039(3) .
Zn1 O6 2.049(3) .
Zn1 O5 2.059(3) .
Zn1 O3 2.065(3) .
Zn1 O7 2.126(3) .
Zn1 O8 2.225(3) .
S2 O5 1.520(3) .
S2 C1 1.793(5) .
S2 C34 1.792(5) .
S3 O3 1.518(3) .
S3 C5 1.777(5) .
S3 C15 1.792(5) .
S4 O6 1.522(3) .
S4 C17 1.785(5) .
S4 C13 1.793(5) .
S5 O4 1.520(3) .
S5 C7 1.789(5) .
S5 C19 1.802(5) .
S7 O10 1.416(4) .
S7 O1 1.420(4) .
S7 O7 1.443(3) .
S7 C49 1.806(6) .
C10 C13 1.370(7) .
C10 C48 1.374(7) .
C14 C34 1.371(7) .
C14 C41 1.391(7) .
O16 S17 1.433(4) .
O8 S17 1.448(3) .
C1 C45 1.382(6) .
C1 C16 1.372(7) .
O2 S17 1.431(4) .
C7 C18 1.371(7) .
C7 C27 1.388(7) .
C34 C29 1.386(7) .
C17 C36 1.376(6) .
C17 C40 1.378(7) .
C19 C28 1.361(6) .
C19 C35 1.380(7) .
C4 C3 1.382(6) .
C4 C5 1.389(6) .
C6 C32 1.379(7) .
C6 C15 1.392(7) .
C9 C15 1.372(7) .
C9 C22 1.389(7) .
C3 C8 1.379(7) .
C8 C20 1.379(7) .
C5 C30 1.361(6) .
C35 C24 1.379(7) .
C13 C39 1.389(7) .
C16 C50 1.395(7) .
C18 C23 1.383(7) .
C20 C30 1.393(7) .
C21 C22 1.370(8) .
C21 C32 1.387(8) .
C23 C43 1.389(7) .
C24 C33 1.381(7) .
C25 C26 1.379(8) .
C25 C41 1.386(8) .
C26 C29 1.376(7) .
C27 C55 1.376(6) .
C28 C31 1.366(6) .
C31 C33 1.387(7) .
C36 C37 1.372(7) .
C37 C38 1.371(8) .
C38 C42 1.389(8) .
C39 C51 1.385(8) .
C40 C42 1.387(7) .
F1 C49 1.337(7) .
F2 C49 1.307(6) .
F6 C49 1.323(6) .
C43 C55 1.360(6) .
C44 C50 1.368(7) .
C44 C47 1.386(7) .
C45 C47 1.384(7) .
C46 C51 1.355(8) .
C46 C48 1.367(8) .
F4 C52 1.329(7) .
F5 C52 1.342(7) .
F3 C52 1.328(6) .
C52 S17 1.798(6) .
C11 C53 1.363(6) 1_545
C11 C54 1.412(5) .
C2 C53 1.393(6) .
C2 C56 1.413(6) .
C12 C54 1.392(6) 1_565
C12 C56 1.410(6) .
C53 C11 1.363(6) 1_565
C54 C12 1.392(6) 1_545
